data_2239156
loop_
_publ_author_name
'Shi, Guo-Qing'
'Zhao, Wen-En'
'Zhao, Xiao-Hui'
'Hao, Lu-Ye'

_publ_section_title
;
 (6-Chloropyridazin-3-yl)ferrocene
;
_journal_coeditor_code RN2116
_journal_issue 1
_journal_name_full 'Acta Crystallographica Section E'
_journal_page_first m2
_journal_paper_doi 10.1107/S1600536813031310
_journal_volume 70
_journal_year 2014
_chemical_formula_iupac '[Fe (C5 H5) (C9 H6 Cl N2)]'
_chemical_formula_moiety 'C14 H11 Cl Fe N2'
_chemical_formula_sum 'C14 H11 Cl Fe N2'
_chemical_formula_weight 298.55
_chemical_name_systematic
;
(6-Chloropyridazin-3-yl)ferrocene
;
_space_group_IT_number 15
_symmetry_cell_setting monoclinic
_symmetry_space_group_name_Hall '-C 2yc'
_symmetry_space_group_name_H-M 'C 1 2/c 1'
_atom_sites_solution_hydrogens geom
_atom_sites_solution_primary direct
_atom_sites_solution_secondary difmap
_audit_creation_method SHELXL-97
_cell_angle_alpha 90.00
_cell_angle_beta 122.843(13)
_cell_angle_gamma 90.00
_cell_formula_units_Z 16
_cell_length_a 20.5488(19)
_cell_length_b 12.3788(6)
_cell_length_c 23.043(2)
_cell_measurement_reflns_used 5464
_cell_measurement_temperature 291(2)
_cell_measurement_theta_max 26.3046
_cell_measurement_theta_min 3.0548
_cell_volume 4924.5(10)
_computing_cell_refinement
;
CrysAlisPro (Agilent, 2011)
;
_computing_data_collection
;
CrysAlisPro (Agilent, 2011)
;
_computing_data_reduction
;
CrysAlisPro (Agilent, 2011)
;
_computing_molecular_graphics 'SHELXTL (Sheldrick, 2008)'
_computing_publication_material 'SHELXTL (Sheldrick, 2008)'
_computing_structure_refinement 'SHELXL97 (Sheldrick, 2008)'
_computing_structure_solution 'SHELXS97 (Sheldrick, 2008)'
_diffrn_ambient_temperature 291(2)
_diffrn_detector_area_resol_mean 16.2312
_diffrn_measured_fraction_theta_full 0.998
_diffrn_measured_fraction_theta_max 0.998
_diffrn_measurement_device_type 'Oxford Diffraction Xcalibur Eos Gemini'
_diffrn_measurement_method '\w scans'
_diffrn_radiation_monochromator graphite
_diffrn_radiation_source 'Enhance (Mo) X-ray Source'
_diffrn_radiation_type MoK\a
_diffrn_radiation_wavelength 0.71073
_diffrn_reflns_av_R_equivalents 0.0318
_diffrn_reflns_av_sigmaI/netI 0.0267
_diffrn_reflns_limit_h_max 24
_diffrn_reflns_limit_h_min -23
_diffrn_reflns_limit_k_max 14
_diffrn_reflns_limit_k_min -14
_diffrn_reflns_limit_l_max 27
_diffrn_reflns_limit_l_min -27
_diffrn_reflns_number 18413
_diffrn_reflns_theta_full 25.50
_diffrn_reflns_theta_max 25.50
_diffrn_reflns_theta_min 3.17
_diffrn_standards_decay_% 0
_diffrn_standards_interval_count 0
_diffrn_standards_interval_time 0
_diffrn_standards_number 0
_exptl_absorpt_coefficient_mu 1.421
_exptl_absorpt_correction_T_max 0.7176
_exptl_absorpt_correction_T_min 0.6751
_exptl_absorpt_correction_type multi-scan
_exptl_absorpt_process_details
;
(CrysAlis Pro; Agilent, 2011)
;
_exptl_crystal_colour brown
_exptl_crystal_density_diffrn 1.611
_exptl_crystal_density_method 'not measured'
_exptl_crystal_description block
_exptl_crystal_F_000 2432
_exptl_crystal_size_max 0.30
_exptl_crystal_size_mid 0.30
_exptl_crystal_size_min 0.25
_refine_diff_density_max 0.364
_refine_diff_density_min -0.225
_refine_ls_extinction_method none
_refine_ls_goodness_of_fit_ref 1.035
_refine_ls_hydrogen_treatment constr
_refine_ls_matrix_type full
_refine_ls_number_parameters 325
_refine_ls_number_reflns 4575
_refine_ls_number_restraints 0
_refine_ls_restrained_S_all 1.035
_refine_ls_R_factor_all 0.0417
_refine_ls_R_factor_gt 0.0312
_refine_ls_shift/su_max 0.001
_refine_ls_shift/su_mean 0.000
_refine_ls_structure_factor_coef Fsqd
_refine_ls_weighting_details 'calc w=1/[\s^2^(Fo^2^)+(0.0332P)^2^+3.3249P] where P=(Fo^2^+2Fc^2^)/3'
_refine_ls_weighting_scheme calc
_refine_ls_wR_factor_gt 0.0724
_refine_ls_wR_factor_ref 0.0777
_reflns_number_gt 3783
_reflns_number_total 4575
_reflns_threshold_expression >2sigma(I)
_cod_data_source_file rn2116sup1.cf
_cod_data_source_block I
_cod_original_cell_volume 4924.5(7)
_cod_original_sg_symbol_H-M C2/c
_cod_database_code 2239156
_cod_database_fobs_code 2239156

loop_
_symmetry_equiv_pos_as_xyz
'x, y, z'
'-x, y, -z+1/2'
'x+1/2, y+1/2, z'
'-x+1/2, y+1/2, -z+1/2'
'-x, -y, -z'
'x, -y, z-1/2'
'-x+1/2, -y+1/2, -z'
'x+1/2, -y+1/2, z-1/2'

loop_
_atom_site_type_symbol
_atom_site_label
_atom_site_fract_x
_atom_site_fract_y
_atom_site_fract_z
_atom_site_U_iso_or_equiv
_atom_site_adp_type
_atom_site_calc_flag
_atom_site_refinement_flags
_atom_site_occupancy
_atom_site_symmetry_multiplicity
Fe Fe1 0.542789(17) 0.30107(3) 0.582945(16) 0.03750(11) Uani d . 1 1
Fe Fe2 0.203696(17) 0.43834(2) 0.410109(15) 0.03501(10) Uani d . 1 1
Cl Cl1 0.65041(5) -0.24694(6) 0.71490(4) 0.0727(2) Uani d . 1 1
Cl Cl2 0.11431(5) 0.99199(6) 0.30309(4) 0.0690(2) Uani d . 1 1
N N1 0.52234(11) -0.00916(17) 0.60350(11) 0.0485(5) Uani d . 1 1
N N2 0.54980(12) -0.09968(17) 0.64197(12) 0.0514(5) Uani d . 1 1
N N3 0.23719(10) 0.74910(16) 0.41199(10) 0.0422(5) Uani d . 1 1
N N4 0.21252(11) 0.84273(16) 0.37651(11) 0.0458(5) Uani d . 1 1
C C1 0.53402(12) 0.14578(19) 0.54950(12) 0.0404(5) Uani d . 1 1
C C2 0.56826(14) 0.2140(2) 0.52259(12) 0.0458(6) Uani d . 1 1
H H2 0.6197 0.2050 0.5301 0.055 Uiso calc R 1 1
C C3 0.51425(15) 0.2960(2) 0.48304(13) 0.0528(7) Uani d . 1 1
H H3 0.5222 0.3545 0.4589 0.063 Uiso calc R 1 1
C C4 0.44721(14) 0.2807(2) 0.48506(13) 0.0528(7) Uani d . 1 1
H H4 0.4010 0.3267 0.4626 0.063 Uiso calc R 1 1
C C5 0.45863(13) 0.1893(2) 0.52575(13) 0.0456(6) Uani d . 1 1
H H5 0.4217 0.1603 0.5362 0.055 Uiso calc R 1 1
C C6 0.5420(2) 0.3381(3) 0.66884(17) 0.0745(10) Uani d . 1 1
H H6 0.5080 0.3067 0.6820 0.089 Uiso calc R 1 1
C C7 0.6158(2) 0.2982(2) 0.68728(14) 0.0697(9) Uani d . 1 1
H H7 0.6417 0.2342 0.7155 0.084 Uiso calc R 1 1
C C8 0.64510(15) 0.3671(2) 0.65830(14) 0.0572(7) Uani d . 1 1
H H8 0.6951 0.3597 0.6627 0.069 Uiso calc R 1 1
C C9 0.59049(16) 0.4488(2) 0.62266(15) 0.0577(7) Uani d . 1 1
H H9 0.5955 0.5079 0.5971 0.069 Uiso calc R 1 1
C C10 0.52710(17) 0.4316(2) 0.62874(16) 0.0647(8) Uani d . 1 1
H H10 0.4805 0.4765 0.6084 0.078 Uiso calc R 1 1
C C11 0.56917(12) 0.05099(18) 0.59310(12) 0.0383(5) Uani d . 1 1
C C12 0.64703(13) 0.0226(2) 0.62229(13) 0.0440(6) Uani d . 1 1
H H12 0.6793 0.0657 0.6153 0.053 Uiso calc R 1 1
C C13 0.67469(14) -0.0690(2) 0.66087(13) 0.0472(6) Uani d . 1 1
H H13 0.7258 -0.0911 0.6810 0.057 Uiso calc R 1 1
C C14 0.62236(14) -0.12723(19) 0.66835(12) 0.0442(6) Uani d . 1 1
C C15 0.21916(12) 0.58613(18) 0.45514(11) 0.0361(5) Uani d . 1 1
C C16 0.18188(13) 0.51278(19) 0.47649(11) 0.0399(5) Uani d . 1 1
H H16 0.1308 0.5228 0.4695 0.048 Uiso calc R 1 1
C C17 0.23183(13) 0.4242(2) 0.50975(12) 0.0444(6) Uani d . 1 1
H H17 0.2209 0.3615 0.5292 0.053 Uiso calc R 1 1
C C18 0.29996(13) 0.4399(2) 0.50910(12) 0.0453(6) Uani d . 1 1
H H18 0.3440 0.3902 0.5279 0.054 Uiso calc R 1 1
C C19 0.29259(12) 0.53913(19) 0.47570(11) 0.0412(5) Uani d . 1 1
H H19 0.3308 0.5702 0.4675 0.049 Uiso calc R 1 1
C C20 0.20433(19) 0.4178(3) 0.32253(14) 0.0656(8) Uani d . 1 1
H H20 0.2404 0.4514 0.3126 0.079 Uiso calc R 1 1
C C21 0.21428(17) 0.3175(2) 0.35522(14) 0.0594(7) Uani d . 1 1
H H21 0.2587 0.2690 0.3723 0.071 Uiso calc R 1 1
C C22 0.14951(16) 0.2994(2) 0.35885(13) 0.0562(7) Uani d . 1 1
H H22 0.1410 0.2358 0.3793 0.067 Uiso calc R 1 1
C C23 0.09880(15) 0.3871(2) 0.32879(13) 0.0564(7) Uani d . 1 1
H H23 0.0487 0.3953 0.3241 0.068 Uiso calc R 1 1
C C24 0.13262(18) 0.4609(2) 0.30618(13) 0.0621(8) Uani d . 1 1
H H24 0.1102 0.5299 0.2829 0.074 Uiso calc R 1 1
C C25 0.18747(12) 0.68643(17) 0.41683(11) 0.0343(5) Uani d . 1 1
C C26 0.10951(13) 0.71658(19) 0.38661(12) 0.0427(6) Uani d . 1 1
H H26 0.0754 0.6723 0.3905 0.051 Uiso calc R 1 1
C C27 0.08504(14) 0.8115(2) 0.35173(13) 0.0470(6) Uani d . 1 1
H H27 0.0342 0.8353 0.3312 0.056 Uiso calc R 1 1
C C28 0.14001(14) 0.87131(19) 0.34830(12) 0.0424(6) Uani d . 1 1

loop_
_atom_site_aniso_label
_atom_site_aniso_U_11
_atom_site_aniso_U_22
_atom_site_aniso_U_33
_atom_site_aniso_U_12
_atom_site_aniso_U_13
_atom_site_aniso_U_23
Fe1 0.03557(18) 0.03842(19) 0.03580(19) -0.00429(14) 0.01758(15) -0.00388(14)
Fe2 0.03542(18) 0.03567(19) 0.03032(18) -0.00343(13) 0.01547(14) -0.00137(14)
Cl1 0.0749(5) 0.0669(5) 0.0773(5) -0.0009(4) 0.0419(4) 0.0199(4)
Cl2 0.0785(5) 0.0568(4) 0.0694(5) 0.0043(4) 0.0386(4) 0.0203(4)
N1 0.0378(11) 0.0504(13) 0.0625(14) -0.0083(9) 0.0306(10) -0.0079(11)
N2 0.0472(12) 0.0534(13) 0.0617(14) -0.0125(10) 0.0348(11) -0.0065(11)
N3 0.0360(10) 0.0450(12) 0.0488(12) -0.0090(9) 0.0251(9) -0.0034(10)
N4 0.0474(12) 0.0457(12) 0.0513(13) -0.0103(10) 0.0312(10) -0.0015(10)
C1 0.0343(12) 0.0448(13) 0.0409(13) -0.0060(10) 0.0195(10) -0.0123(11)
C2 0.0416(13) 0.0578(16) 0.0394(13) -0.0023(12) 0.0230(11) -0.0063(12)
C3 0.0499(15) 0.0681(18) 0.0377(14) 0.0025(13) 0.0219(12) 0.0024(13)
C4 0.0393(13) 0.0653(17) 0.0389(14) 0.0044(12) 0.0116(11) -0.0041(13)
C5 0.0331(12) 0.0510(15) 0.0468(14) -0.0087(11) 0.0179(11) -0.0134(12)
C6 0.101(3) 0.080(2) 0.067(2) -0.046(2) 0.061(2) -0.0397(18)
C7 0.099(2) 0.0494(17) 0.0309(14) -0.0075(16) 0.0161(15) -0.0060(13)
C8 0.0437(14) 0.0570(17) 0.0541(17) -0.0112(13) 0.0154(13) -0.0136(14)
C9 0.0603(17) 0.0383(14) 0.0687(19) -0.0101(13) 0.0312(15) -0.0052(13)
C10 0.0603(18) 0.0564(18) 0.075(2) -0.0028(14) 0.0349(16) -0.0246(16)
C11 0.0355(12) 0.0412(13) 0.0429(13) -0.0113(10) 0.0242(10) -0.0158(11)
C12 0.0381(12) 0.0475(14) 0.0550(15) -0.0094(11) 0.0308(12) -0.0069(12)
C13 0.0402(13) 0.0500(15) 0.0568(16) -0.0018(11) 0.0298(12) -0.0032(12)
C14 0.0488(14) 0.0449(14) 0.0423(14) -0.0083(11) 0.0269(12) -0.0082(11)
C15 0.0351(12) 0.0399(12) 0.0342(12) -0.0085(10) 0.0194(10) -0.0068(10)
C16 0.0400(12) 0.0450(13) 0.0384(13) -0.0051(10) 0.0237(11) -0.0044(11)
C17 0.0470(14) 0.0505(15) 0.0320(12) -0.0020(11) 0.0189(11) 0.0037(11)
C18 0.0376(12) 0.0543(15) 0.0327(12) 0.0034(11) 0.0117(10) 0.0004(11)
C19 0.0327(12) 0.0509(14) 0.0370(13) -0.0087(10) 0.0169(10) -0.0086(11)
C20 0.084(2) 0.077(2) 0.0485(16) -0.0356(18) 0.0438(16) -0.0257(15)
C21 0.0629(18) 0.0566(17) 0.0503(16) 0.0016(14) 0.0252(14) -0.0178(14)
C22 0.0673(18) 0.0392(14) 0.0451(15) -0.0158(13) 0.0194(14) -0.0058(12)
C23 0.0431(14) 0.0668(18) 0.0394(14) -0.0093(13) 0.0094(11) -0.0068(13)
C24 0.086(2) 0.0470(15) 0.0294(13) 0.0004(15) 0.0158(14) 0.0025(12)
C25 0.0355(11) 0.0377(12) 0.0346(12) -0.0112(9) 0.0221(10) -0.0112(10)
C26 0.0373(12) 0.0453(14) 0.0527(15) -0.0080(11) 0.0291(11) -0.0032(12)
C27 0.0376(13) 0.0530(15) 0.0528(15) 0.0003(11) 0.0260(12) 0.0006(12)
C28 0.0508(14) 0.0411(13) 0.0380(13) -0.0037(11) 0.0259(11) -0.0019(11)

loop_
_atom_type_symbol
_atom_type_description
_atom_type_scat_dispersion_real
_atom_type_scat_dispersion_imag
_atom_type_scat_source
C C 0.0033 0.0016 'International Tables Vol C Tables 4.2.6.8 and 6.1.1.4'
H H 0.0000 0.0000 'International Tables Vol C Tables 4.2.6.8 and 6.1.1.4'
Cl Cl 0.1484 0.1585 'International Tables Vol C Tables 4.2.6.8 and 6.1.1.4'
Fe Fe 0.3463 0.8444 'International Tables Vol C Tables 4.2.6.8 and 6.1.1.4'
N N 0.0061 0.0033 'International Tables Vol C Tables 4.2.6.8 and 6.1.1.4'

loop_
_geom_angle_atom_site_label_1
_geom_angle_atom_site_label_2
_geom_angle_atom_site_label_3
_geom_angle
C7 Fe1 C8 40.43(12)
C7 Fe1 C2 120.04(12)
C8 Fe1 C2 105.41(11)
C7 Fe1 C6 40.93(13)
C8 Fe1 C6 68.32(12)
C2 Fe1 C6 156.98(14)
C7 Fe1 C9 67.54(12)
C8 Fe1 C9 40.12(11)
C2 Fe1 C9 122.72(11)
C6 Fe1 C9 67.57(12)
C7 Fe1 C5 125.15(12)
C8 Fe1 C5 160.73(11)
C2 Fe1 C5 69.05(10)
C6 Fe1 C5 109.19(11)
C9 Fe1 C5 158.25(11)
C7 Fe1 C1 106.73(11)
C8 Fe1 C1 122.61(10)
C2 Fe1 C1 41.24(9)
C6 Fe1 C1 122.15(12)
C9 Fe1 C1 159.18(10)
C5 Fe1 C1 41.24(9)
C7 Fe1 C3 155.42(13)
C8 Fe1 C3 120.36(12)
C2 Fe1 C3 40.47(10)
C6 Fe1 C3 161.87(14)
C9 Fe1 C3 107.86(12)
C5 Fe1 C3 68.12(11)
C1 Fe1 C3 68.52(10)
C7 Fe1 C10 67.98(13)
C8 Fe1 C10 67.80(11)
C2 Fe1 C10 159.77(12)
C6 Fe1 C10 40.25(13)
C9 Fe1 C10 40.03(11)
C5 Fe1 C10 123.52(11)
C1 Fe1 C10 158.49(11)
C3 Fe1 C10 125.08(12)
C7 Fe1 C4 162.27(13)
C8 Fe1 C4 156.62(12)
C2 Fe1 C4 68.39(10)
C6 Fe1 C4 125.99(13)
C9 Fe1 C4 122.96(11)
C5 Fe1 C4 40.17(10)
C1 Fe1 C4 68.47(10)
C3 Fe1 C4 40.46(10)
C10 Fe1 C4 109.84(12)
C16 Fe2 C24 120.79(11)
C16 Fe2 C20 157.30(12)
C24 Fe2 C20 40.53(12)
C16 Fe2 C22 122.93(11)
C24 Fe2 C22 67.50(11)
C20 Fe2 C22 67.47(11)
C16 Fe2 C15 41.28(9)
C24 Fe2 C15 106.80(10)
C20 Fe2 C15 122.10(11)
C22 Fe2 C15 159.23(10)
C16 Fe2 C23 106.09(10)
C24 Fe2 C23 40.36(11)
C20 Fe2 C23 67.91(12)
C22 Fe2 C23 40.09(11)
C15 Fe2 C23 122.70(10)
C16 Fe2 C21 159.65(11)
C24 Fe2 C21 67.82(12)
C20 Fe2 C21 40.32(12)
C22 Fe2 C21 39.96(11)
C15 Fe2 C21 158.49(11)
C23 Fe2 C21 67.61(12)
C16 Fe2 C19 68.93(9)
C24 Fe2 C19 124.63(11)
C20 Fe2 C19 108.94(10)
C22 Fe2 C19 158.41(11)
C15 Fe2 C19 41.17(9)
C23 Fe2 C19 160.37(11)
C21 Fe2 C19 123.45(11)
C16 Fe2 C17 40.45(9)
C24 Fe2 C17 156.29(12)
C20 Fe2 C17 161.48(12)
C22 Fe2 C17 108.07(10)
C15 Fe2 C17 68.63(9)
C23 Fe2 C17 121.13(11)
C21 Fe2 C17 124.78(11)
C19 Fe2 C17 68.16(9)
C16 Fe2 C18 68.46(9)
C24 Fe2 C18 161.48(12)
C20 Fe2 C18 125.47(12)
C22 Fe2 C18 123.02(10)
C15 Fe2 C18 68.69(9)
C23 Fe2 C18 157.24(11)
C21 Fe2 C18 109.40(11)
C19 Fe2 C18 40.33(9)
C17 Fe2 C18 40.54(9)
C11 N1 N2 119.70(19)
C14 N2 N1 119.0(2)
C25 N3 N4 119.79(19)
C28 N4 N3 119.03(18)
C2 C1 C5 107.1(2)
C2 C1 C11 126.5(2)
C5 C1 C11 126.4(2)
C2 C1 Fe1 69.28(13)
C5 C1 Fe1 69.38(13)
C11 C1 Fe1 126.07(16)
C3 C2 C1 107.7(2)
C3 C2 Fe1 69.98(14)
C1 C2 Fe1 69.49(13)
C3 C2 H2 126.2
C1 C2 H2 126.2
Fe1 C2 H2 126.2
C2 C3 C4 108.7(2)
C2 C3 Fe1 69.55(14)
C4 C3 Fe1 69.96(14)
C2 C3 H3 125.7
C4 C3 H3 125.7
Fe1 C3 H3 125.7
C5 C4 C3 108.4(2)
C5 C4 Fe1 69.61(14)
C3 C4 Fe1 69.57(14)
C5 C4 H4 125.8
C3 C4 H4 125.8
Fe1 C4 H4 125.8
C4 C5 C1 108.1(2)
C4 C5 Fe1 70.22(14)
C1 C5 Fe1 69.38(12)
C4 C5 H5 125.9
C1 C5 H5 125.9
Fe1 C5 H5 125.9
C10 C6 C7 107.3(3)
C10 C6 Fe1 70.17(17)
C7 C6 Fe1 69.10(16)
C10 C6 H6 126.3
C7 C6 H6 126.3
Fe1 C6 H6 126.3
C8 C7 C6 108.1(3)
C8 C7 Fe1 70.01(15)
C6 C7 Fe1 69.96(17)
C8 C7 H7 126.0
C6 C7 H7 126.0
Fe1 C7 H7 126.0
C9 C8 C7 107.7(3)
C9 C8 Fe1 70.17(15)
C7 C8 Fe1 69.55(15)
C9 C8 H8 126.2
C7 C8 H8 126.2
Fe1 C8 H8 126.2
C8 C9 C10 109.0(3)
C8 C9 Fe1 69.71(15)
C10 C9 Fe1 70.26(15)
C8 C9 H9 125.5
C10 C9 H9 125.5
Fe1 C9 H9 125.5
C9 C10 C6 108.0(3)
C9 C10 Fe1 69.72(15)
C6 C10 Fe1 69.58(16)
C9 C10 H10 126.0
C6 C10 H10 126.0
Fe1 C10 H10 126.0
N1 C11 C12 121.3(2)
N1 C11 C1 115.9(2)
C12 C11 C1 122.9(2)
C13 C12 C11 119.1(2)
C13 C12 H12 120.5
C11 C12 H12 120.5
C12 C13 C14 116.0(2)
C12 C13 H13 122.0
C14 C13 H13 122.0
N2 C14 C13 124.9(2)
N2 C14 Cl1 114.90(18)
C13 C14 Cl1 120.2(2)
C16 C15 C19 106.9(2)
C16 C15 C25 126.9(2)
C19 C15 C25 126.12(19)
C16 C15 Fe2 69.06(12)
C19 C15 Fe2 69.57(13)
C25 C15 Fe2 124.11(15)
C17 C16 C15 108.2(2)
C17 C16 Fe2 70.37(13)
C15 C16 Fe2 69.67(12)
C17 C16 H16 125.9
C15 C16 H16 125.9
Fe2 C16 H16 125.9
C16 C17 C18 108.5(2)
C16 C17 Fe2 69.19(13)
C18 C17 Fe2 69.96(13)
C16 C17 H17 125.7
C18 C17 H17 125.7
Fe2 C17 H17 125.7
C19 C18 C17 108.0(2)
C19 C18 Fe2 69.48(13)
C17 C18 Fe2 69.50(13)
C19 C18 H18 126.0
C17 C18 H18 126.0
Fe2 C18 H18 126.0
C18 C19 C15 108.3(2)
C18 C19 Fe2 70.20(13)
C15 C19 Fe2 69.26(12)
C18 C19 H19 125.8
C15 C19 H19 125.8
Fe2 C19 H19 125.8
C21 C20 C24 107.7(3)
C21 C20 Fe2 70.00(16)
C24 C20 Fe2 69.61(15)
C21 C20 H20 126.2
C24 C20 H20 126.2
Fe2 C20 H20 126.2
C22 C21 C20 107.9(3)
C22 C21 Fe2 69.87(15)
C20 C21 Fe2 69.68(15)
C22 C21 H21 126.1
C20 C21 H21 126.1
Fe2 C21 H21 126.1
C21 C22 C23 108.9(2)
C21 C22 Fe2 70.17(14)
C23 C22 Fe2 70.07(14)
C21 C22 H22 125.6
C23 C22 H22 125.6
Fe2 C22 H22 125.6
C22 C23 C24 107.6(3)
C22 C23 Fe2 69.84(14)
C24 C23 Fe2 69.57(15)
C22 C23 H23 126.2
C24 C23 H23 126.2
Fe2 C23 H23 126.2
C23 C24 C20 108.0(3)
C23 C24 Fe2 70.07(14)
C20 C24 Fe2 69.86(15)
C23 C24 H24 126.0
C20 C24 H24 126.0
Fe2 C24 H24 126.0
N3 C25 C26 121.5(2)
N3 C25 C15 115.79(19)
C26 C25 C15 122.74(19)
C27 C26 C25 118.6(2)
C27 C26 H26 120.7
C25 C26 H26 120.7
C26 C27 C28 116.4(2)
C26 C27 H27 121.8
C28 C27 H27 121.8
N4 C28 C27 124.7(2)
N4 C28 Cl2 115.15(17)
C27 C28 Cl2 120.14(19)

loop_
_geom_bond_atom_site_label_1
_geom_bond_atom_site_label_2
_geom_bond_distance
Fe1 C7 2.030(3)
Fe1 C8 2.036(3)
Fe1 C2 2.039(2)
Fe1 C6 2.041(3)
Fe1 C9 2.042(3)
Fe1 C5 2.042(2)
Fe1 C1 2.042(2)
Fe1 C3 2.045(3)
Fe1 C10 2.049(3)
Fe1 C4 2.050(2)
Fe2 C16 2.033(2)
Fe2 C24 2.038(3)
Fe2 C20 2.041(3)
Fe2 C22 2.041(2)
Fe2 C15 2.041(2)
Fe2 C23 2.044(2)
Fe2 C21 2.045(3)
Fe2 C19 2.045(2)
Fe2 C17 2.049(2)
Fe2 C18 2.055(2)
Cl1 C14 1.734(3)
Cl2 C28 1.732(2)
N1 C11 1.337(3)
N1 N2 1.348(3)
N2 C14 1.314(3)
N3 C25 1.335(3)
N3 N4 1.349(3)
N4 C28 1.310(3)
C1 C2 1.437(3)
C1 C5 1.438(3)
C1 C11 1.456(3)
C2 C3 1.413(4)
C2 H2 0.9800
C3 C4 1.416(4)
C3 H3 0.9800
C4 C5 1.405(4)
C4 H4 0.9800
C5 H5 0.9800
C6 C10 1.407(4)
C6 C7 1.423(4)
C6 H6 0.9800
C7 C8 1.405(4)
C7 H7 0.9800
C8 C9 1.398(4)
C8 H8 0.9800
C9 C10 1.400(4)
C9 H9 0.9800
C10 H10 0.9800
C11 C12 1.403(3)
C12 C13 1.360(3)
C12 H12 0.9300
C13 C14 1.381(3)
C13 H13 0.9300
C15 C16 1.436(3)
C15 C19 1.437(3)
C15 C25 1.456(3)
C16 C17 1.411(3)
C16 H16 0.9800
C17 C18 1.422(3)
C17 H17 0.9800
C18 C19 1.413(3)
C18 H18 0.9800
C19 H19 0.9800
C20 C21 1.408(4)
C20 C24 1.413(4)
C20 H20 0.9800
C21 C22 1.396(4)
C21 H21 0.9800
C22 C23 1.400(4)
C22 H22 0.9800
C23 C24 1.408(4)
C23 H23 0.9800
C24 H24 0.9800
C25 C26 1.407(3)
C26 C27 1.357(3)
C26 H26 0.9300
C27 C28 1.388(3)
C27 H27 0.9300

loop_
_geom_hbond_atom_site_label_D
_geom_hbond_atom_site_label_H
_geom_hbond_atom_site_label_A
_geom_hbond_site_symmetry_A
_geom_hbond_distance_DH
_geom_hbond_distance_HA
_geom_hbond_distance_DA
_geom_hbond_angle_DHA
C2 H2 N3 5_666 0.98 2.55 3.454(4) 153
C12 H12 N4 5_666 0.93 2.41 3.320(4) 166
C26 H26 N2 7_556 0.93 2.43 3.302(4) 156

loop_
_geom_torsion_atom_site_label_1
_geom_torsion_atom_site_label_2
_geom_torsion_atom_site_label_3
_geom_torsion_atom_site_label_4
_geom_torsion
C11 N1 N2 C14 -0.3(3)
C25 N3 N4 C28 1.1(3)
C7 Fe1 C1 C2 -116.75(17)
C8 Fe1 C1 C2 -75.44(18)
C6 Fe1 C1 C2 -158.78(17)
C9 Fe1 C1 C2 -46.1(4)
C5 Fe1 C1 C2 118.6(2)
C3 Fe1 C1 C2 37.70(14)
C10 Fe1 C1 C2 171.0(3)
C4 Fe1 C1 C2 81.34(15)
C7 Fe1 C1 C5 124.68(18)
C8 Fe1 C1 C5 165.98(16)
C2 Fe1 C1 C5 -118.6(2)
C6 Fe1 C1 C5 82.64(19)
C9 Fe1 C1 C5 -164.7(3)
C3 Fe1 C1 C5 -80.88(16)
C10 Fe1 C1 C5 52.4(4)
C4 Fe1 C1 C5 -37.24(15)
C7 Fe1 C1 C11 4.0(2)
C8 Fe1 C1 C11 45.3(2)
C2 Fe1 C1 C11 120.8(2)
C6 Fe1 C1 C11 -38.0(2)
C9 Fe1 C1 C11 74.7(4)
C5 Fe1 C1 C11 -120.6(3)
C3 Fe1 C1 C11 158.5(2)
C10 Fe1 C1 C11 -68.2(4)
C4 Fe1 C1 C11 -157.9(2)
C5 C1 C2 C3 -0.5(3)
C11 C1 C2 C3 180.0(2)
Fe1 C1 C2 C3 -59.82(17)
C5 C1 C2 Fe1 59.31(15)
C11 C1 C2 Fe1 -120.2(2)
C7 Fe1 C2 C3 -160.17(16)
C8 Fe1 C2 C3 -118.99(17)
C6 Fe1 C2 C3 170.4(3)
C9 Fe1 C2 C3 -78.97(18)
C5 Fe1 C2 C3 80.45(16)
C1 Fe1 C2 C3 118.8(2)
C10 Fe1 C2 C3 -51.7(4)
C4 Fe1 C2 C3 37.20(16)
C7 Fe1 C2 C1 81.07(17)
C8 Fe1 C2 C1 122.25(15)
C6 Fe1 C2 C1 51.6(3)
C9 Fe1 C2 C1 162.27(14)
C5 Fe1 C2 C1 -38.31(14)
C3 Fe1 C2 C1 -118.8(2)
C10 Fe1 C2 C1 -170.4(3)
C4 Fe1 C2 C1 -81.56(15)
C1 C2 C3 C4 0.3(3)
Fe1 C2 C3 C4 -59.20(18)
C1 C2 C3 Fe1 59.51(16)
C7 Fe1 C3 C2 44.9(3)
C8 Fe1 C3 C2 77.75(18)
C6 Fe1 C3 C2 -167.9(3)
C9 Fe1 C3 C2 119.82(16)
C5 Fe1 C3 C2 -82.93(16)
C1 Fe1 C3 C2 -38.39(14)
C10 Fe1 C3 C2 160.64(15)
C4 Fe1 C3 C2 -120.0(2)
C7 Fe1 C3 C4 164.9(3)
C8 Fe1 C3 C4 -162.27(16)
C2 Fe1 C3 C4 120.0(2)
C6 Fe1 C3 C4 -47.9(4)
C9 Fe1 C3 C4 -120.20(17)
C5 Fe1 C3 C4 37.05(15)
C1 Fe1 C3 C4 81.59(16)
C10 Fe1 C3 C4 -79.38(19)
C2 C3 C4 C5 0.0(3)
Fe1 C3 C4 C5 -58.93(17)
C2 C3 C4 Fe1 58.95(18)
C7 Fe1 C4 C5 -39.2(4)
C8 Fe1 C4 C5 161.4(2)
C2 Fe1 C4 C5 82.70(16)
C6 Fe1 C4 C5 -76.7(2)
C9 Fe1 C4 C5 -161.44(15)
C1 Fe1 C4 C5 38.20(14)
C3 Fe1 C4 C5 119.9(2)
C10 Fe1 C4 C5 -118.86(16)
C7 Fe1 C4 C3 -159.2(4)
C8 Fe1 C4 C3 41.5(3)
C2 Fe1 C4 C3 -37.21(16)
C6 Fe1 C4 C3 163.43(18)
C9 Fe1 C4 C3 78.64(19)
C5 Fe1 C4 C3 -119.9(2)
C1 Fe1 C4 C3 -81.71(16)
C10 Fe1 C4 C3 121.23(17)
C3 C4 C5 C1 -0.3(3)
Fe1 C4 C5 C1 -59.24(16)
C3 C4 C5 Fe1 58.90(18)
C2 C1 C5 C4 0.5(3)
C11 C1 C5 C4 -180.0(2)
Fe1 C1 C5 C4 59.77(17)
C2 C1 C5 Fe1 -59.25(16)
C11 C1 C5 Fe1 120.3(2)
C7 Fe1 C5 C4 166.37(17)
C8 Fe1 C5 C4 -157.4(3)
C2 Fe1 C5 C4 -80.92(16)
C6 Fe1 C5 C4 123.53(18)
C9 Fe1 C5 C4 46.1(4)
C1 Fe1 C5 C4 -119.2(2)
C3 Fe1 C5 C4 -37.31(15)
C10 Fe1 C5 C4 81.17(19)
C7 Fe1 C5 C1 -74.4(2)
C8 Fe1 C5 C1 -38.2(4)
C2 Fe1 C5 C1 38.31(14)
C6 Fe1 C5 C1 -117.24(18)
C9 Fe1 C5 C1 165.3(3)
C3 Fe1 C5 C1 81.92(15)
C10 Fe1 C5 C1 -159.60(16)
C4 Fe1 C5 C1 119.2(2)
C7 Fe1 C6 C10 118.5(2)
C8 Fe1 C6 C10 80.81(18)
C2 Fe1 C6 C10 159.0(2)
C9 Fe1 C6 C10 37.38(17)
C5 Fe1 C6 C10 -119.59(18)
C1 Fe1 C6 C10 -163.40(16)
C3 Fe1 C6 C10 -41.4(4)
C4 Fe1 C6 C10 -77.9(2)
C8 Fe1 C6 C7 -37.65(17)
C2 Fe1 C6 C7 40.5(3)
C9 Fe1 C6 C7 -81.08(18)
C5 Fe1 C6 C7 121.94(17)
C1 Fe1 C6 C7 78.14(19)
C3 Fe1 C6 C7 -159.9(3)
C10 Fe1 C6 C7 -118.5(2)
C4 Fe1 C6 C7 163.59(17)
C10 C6 C7 C8 -0.1(3)
Fe1 C6 C7 C8 59.90(19)
C10 C6 C7 Fe1 -60.03(19)
C2 Fe1 C7 C8 78.14(19)
C6 Fe1 C7 C8 -118.9(2)
C9 Fe1 C7 C8 -37.75(17)
C5 Fe1 C7 C8 162.51(16)
C1 Fe1 C7 C8 120.98(17)
C3 Fe1 C7 C8 46.2(3)
C10 Fe1 C7 C8 -81.15(18)
C4 Fe1 C7 C8 -167.6(3)
C8 Fe1 C7 C6 118.9(2)
C2 Fe1 C7 C6 -162.93(17)
C9 Fe1 C7 C6 81.18(19)
C5 Fe1 C7 C6 -78.6(2)
C1 Fe1 C7 C6 -120.09(17)
C3 Fe1 C7 C6 165.1(3)
C10 Fe1 C7 C6 37.78(17)
C4 Fe1 C7 C6 -48.6(4)
C6 C7 C8 C9 0.2(3)
Fe1 C7 C8 C9 60.09(19)
C6 C7 C8 Fe1 -59.86(19)
C7 Fe1 C8 C9 -118.6(3)
C2 Fe1 C8 C9 122.90(18)
C6 Fe1 C8 C9 -80.5(2)
C5 Fe1 C8 C9 -166.7(3)
C1 Fe1 C8 C9 164.34(16)
C3 Fe1 C8 C9 81.8(2)
C10 Fe1 C8 C9 -36.95(18)
C4 Fe1 C8 C9 51.9(3)
C2 Fe1 C8 C7 -118.51(19)
C6 Fe1 C8 C7 38.10(19)
C9 Fe1 C8 C7 118.6(3)
C5 Fe1 C8 C7 -48.1(4)
C1 Fe1 C8 C7 -77.1(2)
C3 Fe1 C8 C7 -159.65(18)
C10 Fe1 C8 C7 81.6(2)
C4 Fe1 C8 C7 170.5(3)
C7 C8 C9 C10 -0.2(3)
Fe1 C8 C9 C10 59.47(19)
C7 C8 C9 Fe1 -59.70(18)
C7 Fe1 C9 C8 38.04(18)
C2 Fe1 C9 C8 -74.2(2)
C6 Fe1 C9 C8 82.5(2)
C5 Fe1 C9 C8 168.2(3)
C1 Fe1 C9 C8 -39.8(4)
C3 Fe1 C9 C8 -116.20(18)
C10 Fe1 C9 C8 120.1(3)
C4 Fe1 C9 C8 -158.16(17)
C7 Fe1 C9 C10 -82.0(2)
C8 Fe1 C9 C10 -120.1(3)
C2 Fe1 C9 C10 165.73(18)
C6 Fe1 C9 C10 -37.6(2)
C5 Fe1 C9 C10 48.1(4)
C1 Fe1 C9 C10 -159.9(3)
C3 Fe1 C9 C10 123.72(19)
C4 Fe1 C9 C10 81.8(2)
C8 C9 C10 C6 0.2(3)
Fe1 C9 C10 C6 59.28(19)
C8 C9 C10 Fe1 -59.13(19)
C7 C6 C10 C9 0.0(3)
Fe1 C6 C10 C9 -59.4(2)
C7 C6 C10 Fe1 59.36(18)
C7 Fe1 C10 C9 80.8(2)
C8 Fe1 C10 C9 37.03(18)
C2 Fe1 C10 C9 -36.8(4)
C6 Fe1 C10 C9 119.2(3)
C5 Fe1 C10 C9 -160.68(17)
C1 Fe1 C10 C9 160.5(3)
C3 Fe1 C10 C9 -75.3(2)
C4 Fe1 C10 C9 -118.02(18)
C7 Fe1 C10 C6 -38.41(18)
C8 Fe1 C10 C6 -82.2(2)
C2 Fe1 C10 C6 -156.1(3)
C9 Fe1 C10 C6 -119.2(3)
C5 Fe1 C10 C6 80.1(2)
C1 Fe1 C10 C6 41.3(4)
C3 Fe1 C10 C6 165.43(18)
C4 Fe1 C10 C6 122.73(19)
N2 N1 C11 C12 -0.9(3)
N2 N1 C11 C1 178.51(19)
C2 C1 C11 N1 -170.4(2)
C5 C1 C11 N1 10.1(3)
Fe1 C1 C11 N1 99.8(2)
C2 C1 C11 C12 8.9(4)
C5 C1 C11 C12 -170.5(2)
Fe1 C1 C11 C12 -80.8(3)
N1 C11 C12 C13 1.1(3)
C1 C11 C12 C13 -178.2(2)
C11 C12 C13 C14 -0.3(3)
N1 N2 C14 C13 1.2(4)
N1 N2 C14 Cl1 -178.37(17)
C12 C13 C14 N2 -0.9(4)
C12 C13 C14 Cl1 178.63(18)
C24 Fe2 C15 C16 117.82(16)
C20 Fe2 C15 C16 159.42(15)
C22 Fe2 C15 C16 47.2(3)
C23 Fe2 C15 C16 76.58(17)
C21 Fe2 C15 C16 -170.2(3)
C19 Fe2 C15 C16 -118.36(19)
C17 Fe2 C15 C16 -37.53(13)
C18 Fe2 C15 C16 -81.20(14)
C16 Fe2 C15 C19 118.36(19)
C24 Fe2 C15 C19 -123.82(16)
C20 Fe2 C15 C19 -82.22(18)
C22 Fe2 C15 C19 165.5(3)
C23 Fe2 C15 C19 -165.06(14)
C21 Fe2 C15 C19 -51.8(3)
C17 Fe2 C15 C19 80.83(14)
C18 Fe2 C15 C19 37.16(13)
C16 Fe2 C15 C25 -121.1(2)
C24 Fe2 C15 C25 -3.3(2)
C20 Fe2 C15 C25 38.3(2)
C22 Fe2 C15 C25 -74.0(3)
C23 Fe2 C15 C25 -44.6(2)
C21 Fe2 C15 C25 68.7(3)
C19 Fe2 C15 C25 120.5(2)
C17 Fe2 C15 C25 -158.7(2)
C18 Fe2 C15 C25 157.7(2)
C19 C15 C16 C17 0.6(2)
C25 C15 C16 C17 177.7(2)
Fe2 C15 C16 C17 60.09(16)
C19 C15 C16 Fe2 -59.53(15)
C25 C15 C16 Fe2 117.6(2)
C24 Fe2 C16 C17 160.71(15)
C20 Fe2 C16 C17 -169.5(2)
C22 Fe2 C16 C17 79.03(17)
C15 Fe2 C16 C17 -119.01(19)
C23 Fe2 C16 C17 119.41(15)
C21 Fe2 C16 C17 50.7(3)
C19 Fe2 C16 C17 -80.64(15)
C18 Fe2 C16 C17 -37.22(14)
C24 Fe2 C16 C15 -80.28(16)
C20 Fe2 C16 C15 -50.5(3)
C22 Fe2 C16 C15 -161.95(13)
C23 Fe2 C16 C15 -121.58(14)
C21 Fe2 C16 C15 169.7(3)
C19 Fe2 C16 C15 38.37(13)
C17 Fe2 C16 C15 119.01(19)
C18 Fe2 C16 C15 81.80(14)
C15 C16 C17 C18 -0.6(3)
Fe2 C16 C17 C18 59.06(16)
C15 C16 C17 Fe2 -59.65(15)
C24 Fe2 C17 C16 -44.9(3)
C20 Fe2 C17 C16 167.2(3)
C22 Fe2 C17 C16 -119.92(15)
C15 Fe2 C17 C16 38.28(13)
C23 Fe2 C17 C16 -77.91(17)
C21 Fe2 C17 C16 -160.88(15)
C19 Fe2 C17 C16 82.71(15)
C18 Fe2 C17 C16 120.1(2)
C16 Fe2 C17 C18 -120.1(2)
C24 Fe2 C17 C18 -164.9(2)
C20 Fe2 C17 C18 47.2(4)
C22 Fe2 C17 C18 120.03(16)
C15 Fe2 C17 C18 -81.78(15)
C23 Fe2 C17 C18 162.03(15)
C21 Fe2 C17 C18 79.06(18)
C19 Fe2 C17 C18 -37.34(14)
C16 C17 C18 C19 0.4(3)
Fe2 C17 C18 C19 58.98(16)
C16 C17 C18 Fe2 -58.58(16)
C16 Fe2 C18 C19 -82.41(15)
C24 Fe2 C18 C19 41.3(4)
C20 Fe2 C18 C19 77.08(18)
C22 Fe2 C18 C19 161.46(15)
C15 Fe2 C18 C19 -37.91(13)
C23 Fe2 C18 C19 -162.6(3)
C21 Fe2 C18 C19 119.22(15)
C17 Fe2 C18 C19 -119.5(2)
C16 Fe2 C18 C17 37.13(14)
C24 Fe2 C18 C17 160.8(3)
C20 Fe2 C18 C17 -163.38(16)
C22 Fe2 C18 C17 -79.00(18)
C15 Fe2 C18 C17 81.63(15)
C23 Fe2 C18 C17 -43.0(3)
C21 Fe2 C18 C17 -121.24(16)
C19 Fe2 C18 C17 119.5(2)
C17 C18 C19 C15 0.0(3)
Fe2 C18 C19 C15 58.95(15)
C17 C18 C19 Fe2 -58.99(16)
C16 C15 C19 C18 -0.3(2)
C25 C15 C19 C18 -177.5(2)
Fe2 C15 C19 C18 -59.52(16)
C16 C15 C19 Fe2 59.20(15)
C25 C15 C19 Fe2 -118.0(2)
C16 Fe2 C19 C18 81.13(15)
C24 Fe2 C19 C18 -165.25(16)
C20 Fe2 C19 C18 -122.94(16)
C22 Fe2 C19 C18 -46.5(3)
C15 Fe2 C19 C18 119.60(19)
C23 Fe2 C19 C18 159.8(3)
C21 Fe2 C19 C18 -80.62(18)
C17 Fe2 C19 C18 37.53(14)
C16 Fe2 C19 C15 -38.47(13)
C24 Fe2 C19 C15 75.15(18)
C20 Fe2 C19 C15 117.46(16)
C22 Fe2 C19 C15 -166.1(3)
C23 Fe2 C19 C15 40.2(4)
C21 Fe2 C19 C15 159.78(15)
C17 Fe2 C19 C15 -82.07(14)
C18 Fe2 C19 C15 -119.60(19)
C16 Fe2 C20 C21 -159.7(2)
C24 Fe2 C20 C21 -118.7(2)
C22 Fe2 C20 C21 -37.46(17)
C15 Fe2 C20 C21 163.35(16)
C23 Fe2 C20 C21 -80.95(18)
C19 Fe2 C20 C21 119.75(17)
C17 Fe2 C20 C21 42.1(4)
C18 Fe2 C20 C21 77.9(2)
C16 Fe2 C20 C24 -41.0(3)
C22 Fe2 C20 C24 81.23(18)
C15 Fe2 C20 C24 -77.96(18)
C23 Fe2 C20 C24 37.74(16)
C21 Fe2 C20 C24 118.7(2)
C19 Fe2 C20 C24 -121.55(16)
C17 Fe2 C20 C24 160.8(3)
C18 Fe2 C20 C24 -163.38(16)
C24 C20 C21 C22 0.0(3)
Fe2 C20 C21 C22 59.66(18)
C24 C20 C21 Fe2 -59.65(18)
C16 Fe2 C21 C22 38.4(4)
C24 Fe2 C21 C22 -80.97(18)
C20 Fe2 C21 C22 -119.0(2)
C15 Fe2 C21 C22 -160.4(2)
C23 Fe2 C21 C22 -37.19(16)
C19 Fe2 C21 C22 161.23(15)
C17 Fe2 C21 C22 76.05(19)
C18 Fe2 C21 C22 118.63(17)
C16 Fe2 C21 C20 157.4(3)
C24 Fe2 C21 C20 38.00(17)
C22 Fe2 C21 C20 119.0(2)
C15 Fe2 C21 C20 -41.4(4)
C23 Fe2 C21 C20 81.78(19)
C19 Fe2 C21 C20 -79.8(2)
C17 Fe2 C21 C20 -164.97(16)
C18 Fe2 C21 C20 -122.40(18)
C20 C21 C22 C23 0.0(3)
Fe2 C21 C22 C23 59.58(18)
C20 C21 C22 Fe2 -59.54(18)
C16 Fe2 C22 C21 -165.08(16)
C24 Fe2 C22 C21 81.84(19)
C20 Fe2 C22 C21 37.80(18)
C15 Fe2 C22 C21 159.7(3)
C23 Fe2 C22 C21 119.8(2)
C19 Fe2 C22 C21 -46.9(3)
C17 Fe2 C22 C21 -123.02(17)
C18 Fe2 C22 C21 -80.87(19)
C16 Fe2 C22 C23 75.13(19)
C24 Fe2 C22 C23 -37.94(17)
C20 Fe2 C22 C23 -81.99(19)
C15 Fe2 C22 C23 39.9(4)
C21 Fe2 C22 C23 -119.8(2)
C19 Fe2 C22 C23 -166.6(2)
C17 Fe2 C22 C23 117.19(17)
C18 Fe2 C22 C23 159.35(16)
C21 C22 C23 C24 -0.1(3)
Fe2 C22 C23 C24 59.57(18)
C21 C22 C23 Fe2 -59.65(18)
C16 Fe2 C23 C22 -122.40(17)
C24 Fe2 C23 C22 118.7(2)
C20 Fe2 C23 C22 80.79(19)
C15 Fe2 C23 C22 -164.31(15)
C21 Fe2 C23 C22 37.07(17)
C19 Fe2 C23 C22 165.3(3)
C17 Fe2 C23 C22 -81.09(19)
C18 Fe2 C23 C22 -49.9(3)
C16 Fe2 C23 C24 118.90(18)
C20 Fe2 C23 C24 -37.90(17)
C22 Fe2 C23 C24 -118.7(2)
C15 Fe2 C23 C24 77.0(2)
C21 Fe2 C23 C24 -81.62(19)
C19 Fe2 C23 C24 46.6(4)
C17 Fe2 C23 C24 160.22(17)
C18 Fe2 C23 C24 -168.6(2)
C22 C23 C24 C20 0.1(3)
Fe2 C23 C24 C20 59.82(18)
C22 C23 C24 Fe2 -59.74(18)
C21 C20 C24 C23 -0.1(3)
Fe2 C20 C24 C23 -59.96(18)
C21 C20 C24 Fe2 59.90(18)
C16 Fe2 C24 C23 -78.29(19)
C20 Fe2 C24 C23 118.9(2)
C22 Fe2 C24 C23 37.69(17)
C15 Fe2 C24 C23 -121.07(17)
C21 Fe2 C24 C23 81.05(18)
C19 Fe2 C24 C23 -162.73(16)
C17 Fe2 C24 C23 -46.1(3)
C18 Fe2 C24 C23 166.0(3)
C16 Fe2 C24 C20 162.85(15)
C22 Fe2 C24 C20 -81.16(18)
C15 Fe2 C24 C20 120.07(16)
C23 Fe2 C24 C20 -118.9(2)
C21 Fe2 C24 C20 -37.81(16)
C19 Fe2 C24 C20 78.41(19)
C17 Fe2 C24 C20 -164.9(2)
C18 Fe2 C24 C20 47.2(4)
N4 N3 C25 C26 -1.1(3)
N4 N3 C25 C15 178.98(19)
C16 C15 C25 N3 170.2(2)
C19 C15 C25 N3 -13.2(3)
Fe2 C15 C25 N3 -101.6(2)
C16 C15 C25 C26 -9.7(3)
C19 C15 C25 C26 166.9(2)
Fe2 C15 C25 C26 78.5(3)
N3 C25 C26 C27 0.2(3)
C15 C25 C26 C27 -179.9(2)
C25 C26 C27 C28 0.6(3)
N3 N4 C28 C27 -0.3(4)
N3 N4 C28 Cl2 -179.20(16)
C26 C27 C28 N4 -0.6(4)
C26 C27 C28 Cl2 178.28(18)
